data_7049350
loop_
_publ_author_name
'Bila, Jos\'e L'
'Pijeat, Joffrey'
'Ramorini, Andrea'
'Fadaei-Tirani, Farzaneh'
'Scopelliti, Rosario'
'Baudat, Emilie'
'Severin, Kay'

_publ_section_title
;
 Porous networks based on iron(ii) clathrochelate complexes.
;
_journal_issue 14
_journal_name_full 'Dalton transactions (Cambridge, England : 2003)'
_journal_page_first 4582
_journal_page_last 4588
_journal_paper_doi 10.1039/c9dt00546c
_journal_volume 48
_journal_year 2019
_chemical_absolute_configuration rmad
_chemical_formula_moiety '2(C16.5 H16.5 B Br2 Fe0.5 N3 O3), 1[CH2Cl2]'
_chemical_formula_sum 'C33 H33 B2 Br4 Fe N6 O6'
_chemical_formula_weight 1006.76
_space_group_crystal_system orthorhombic
_space_group_IT_number 18
_space_group_name_Hall 'P 2 2ab'
_space_group_name_H-M_alt 'P 21 21 2'
_symmetry_space_group_name_Hall 'P 2 2ab'
_symmetry_space_group_name_H-M 'P 21 21 2'
_atom_sites_solution_hydrogens geom
_atom_sites_solution_primary dual
_atom_sites_solution_secondary difmap
_audit_creation_date 2018-10-25
_audit_creation_method
;
Olex2 1.2
(compiled 2018.05.29 svn.r3508 for OlexSys, GUI svn.r5506)
;
_audit_update_record
;
2018-11-04 deposited with the CCDC.    2019-03-07 downloaded from the CCDC.
;
_cell_angle_alpha 90
_cell_angle_beta 90
_cell_angle_gamma 90
_cell_formula_units_Z 4
_cell_length_a 14.0642(6)
_cell_length_b 17.8345(8)
_cell_length_c 16.9600(8)
_cell_measurement_reflns_used 8611
_cell_measurement_temperature 140.00(10)
_cell_measurement_theta_max 30.4010
_cell_measurement_theta_min 2.9280
_cell_volume 4254.0(3)
_computing_cell_refinement 'CrysAlisPro 1.171.38.46 (Rigaku OD, 2015)'
_computing_data_collection 'CrysAlisPro 1.171.38.46 (Rigaku OD, 2015)'
_computing_data_reduction 'CrysAlisPro 1.171.38.46 (Rigaku OD, 2015)'
_computing_molecular_graphics 'Olex2 (Dolomanov et al., 2009)'
_computing_publication_material 'Olex2 (Dolomanov et al., 2009)'
_computing_structure_refinement 'SHELXL (Sheldrick, 2015)'
_computing_structure_solution 'SHELXT (Sheldrick, 2015)'
_diffrn_ambient_environment N~2~
_diffrn_ambient_temperature 140.00(10)
_diffrn_detector 'CCD plate'
_diffrn_detector_area_resol_mean 10.5633
_diffrn_detector_type AtlasS2
_diffrn_measured_fraction_theta_full 0.998
_diffrn_measured_fraction_theta_max 0.934
_diffrn_measurement_details
;
List of Runs (angles in degrees, time in seconds):

  # Type    Start    End  Width  t~exp~   \w     \q     \k     \f   Frames
#--------------------------------------------------------------------------
  1  \w    -54.00  14.00   1.00   38.31    --   19.91 -38.00 -90.00   68
  2  \w    -12.00  96.00   1.00   38.31    --   19.91  77.00  60.00  108
  3  \w   -107.00 -67.00   1.00   38.31    --  -20.22 178.00-180.00   40
  4  \w    -87.00 -13.00   1.00   38.31    --  -20.22 -38.00 -60.00   74
  5  \w    -28.00  48.00   1.00   38.31    --  -20.22  57.00-150.00   76
  6  \w    -65.00  12.00   1.00   38.31    --  -20.22 -77.00 120.00   77
;
_diffrn_measurement_device 'four-circle diffractometer'
_diffrn_measurement_device_type 'SuperNova, Dual, Cu at zero, AtlasS2'
_diffrn_measurement_method '\w scans'
_diffrn_orient_matrix_type 'CrysAlisPro convention (1999,Acta A55,543-557)'
_diffrn_orient_matrix_UB_11 -0.0366094000
_diffrn_orient_matrix_UB_12 -0.0107206000
_diffrn_orient_matrix_UB_13 -0.0263455000
_diffrn_orient_matrix_UB_21 -0.0326267000
_diffrn_orient_matrix_UB_22 -0.0018523000
_diffrn_orient_matrix_UB_23 0.0319267000
_diffrn_orient_matrix_UB_31 -0.0117435000
_diffrn_orient_matrix_UB_32 0.0382548000
_diffrn_orient_matrix_UB_33 -0.0060203000
_diffrn_radiation_monochromator mirror
_diffrn_radiation_probe x-ray
_diffrn_radiation_type MoK\a
_diffrn_radiation_wavelength 0.71073
_diffrn_reflns_av_R_equivalents 0.0686
_diffrn_reflns_av_unetI/netI 0.0723
_diffrn_reflns_Laue_measured_fraction_full 0.998
_diffrn_reflns_Laue_measured_fraction_max 0.934
_diffrn_reflns_limit_h_max 21
_diffrn_reflns_limit_h_min -16
_diffrn_reflns_limit_k_max 26
_diffrn_reflns_limit_k_min -26
_diffrn_reflns_limit_l_max 24
_diffrn_reflns_limit_l_min -25
_diffrn_reflns_number 56046
_diffrn_reflns_point_group_measured_fraction_full 0.999
_diffrn_reflns_point_group_measured_fraction_max 0.910
_diffrn_reflns_theta_full 25.242
_diffrn_reflns_theta_max 33.065
_diffrn_reflns_theta_min 2.581
_diffrn_source 'micro-focus sealed X-ray tube'
_diffrn_source_type 'SuperNova (Mo) X-ray Source'
_exptl_absorpt_coefficient_mu 4.158
_exptl_absorpt_correction_T_max 1.000
_exptl_absorpt_correction_T_min 0.074
_exptl_absorpt_correction_type gaussian
_exptl_absorpt_process_details
;
CrysAlisPro 1.171.38.46 (Rigaku Oxford Diffraction, 2018)
 Numerical absorption correction based on Gaussian integration over
 a multifaceted crystal model/Empirical absorption correction using
 spherical harmonics, as implemented in SCALE3 ABSPACK scaling algorithm.
;
_exptl_crystal_colour 'clear intense red'
_exptl_crystal_density_diffrn 1.572
_exptl_crystal_description plate
_exptl_crystal_F_000 1988
_exptl_crystal_size_max 0.719
_exptl_crystal_size_mid 0.524
_exptl_crystal_size_min 0.199
_refine_diff_density_max 0.955
_refine_diff_density_min -0.999
_refine_diff_density_rms 0.089
_refine_ls_abs_structure_details
;
 Refined as an inversion twin.
;
_refine_ls_abs_structure_Flack 0.20(2)
_refine_ls_extinction_method none
_refine_ls_goodness_of_fit_ref 1.029
_refine_ls_hydrogen_treatment constr
_refine_ls_matrix_type full
_refine_ls_number_parameters 506
_refine_ls_number_reflns 14690
_refine_ls_number_restraints 29
_refine_ls_restrained_S_all 1.030
_refine_ls_R_factor_all 0.1377
_refine_ls_R_factor_gt 0.0680
_refine_ls_shift/su_max 0.000
_refine_ls_shift/su_mean 0.000
_refine_ls_structure_factor_coef Fsqd
_refine_ls_weighting_details 'w=1/[\s^2^(Fo^2^)+(0.0739P)^2^+4.1503P] where P=(Fo^2^+2Fc^2^)/3'
_refine_ls_weighting_scheme calc
_refine_ls_wR_factor_gt 0.1659
_refine_ls_wR_factor_ref 0.2005
_reflns_Friedel_coverage 0.790
_reflns_Friedel_fraction_full 1.000
_reflns_Friedel_fraction_max 0.882
_reflns_number_gt 7740
_reflns_number_total 14690
_reflns_threshold_expression 'I > 2\s(I)'
_cod_data_source_file c9dt00546c2.cif
_cod_data_source_block jb-425
_cod_depositor_comments
;
The following automatic conversions were performed:

'_exptl_absorpt_correction_type' value 'Gaussian' changed to
'gaussian' according to
/home/data/users/saulius/crontab/automatic-downloads/rss-feeds/RSC/lib/dictionaries/cif_core.dic
dictionary named 'cif_core.dic' version 2.4.2 from 2011-04-26.

Automatic conversion script
Id: cif_fix_values 4973 2017-02-22 13:04:09Z antanas 

 Adding full bibliography for 7049348--7049350.cif.
;
_cod_original_cell_volume 4254.1(3)
_cod_database_code 7049350
_shelx_shelxl_version_number 2018/3
_chemical_oxdiff_formula 'C33 H39 B2 N6 O6 Fe1 Br4'
_shelx_space_group_comment
;
The symmetry employed for this shelxl refinement is uniquely defined
by the following loop, which should always be used as a source of
symmetry information in preference to the above space-group names.
They are only intended as comments.
;
_reflns_odcompleteness_completeness 99.87
_reflns_odcompleteness_iscentric 1
_reflns_odcompleteness_theta 30.44
_olex2_refinement_description
;
1. Twinned data refinement
 Scales: 0.80(2)
 0.20(2)
2. Fixed Uiso
 At 1.2 times of:
  All C(H) groups, All C(H,H) groups
 At 1.5 times of:
  All C(H,H,H) groups
3. Restrained distances
 C11B-C8 = C26A-C25 = C26B-C24 = C3-C4 = C20-C21
 1.54 with sigma of 0.01
4. Uiso/Uaniso restraints and constraints
N2 \\sim N3 \\sim C5 \\sim C6 \\sim C11A \\sim C11B \\sim N6 \\sim C26A \\sim
C26B \\sim C27: within 2A with sigma of 0.01 and sigma for terminal atoms of
0.02
5. Others
 Sof(H9A)=Sof(H9B)=Sof(C11B)=Sof(H11D)=Sof(H11E)=Sof(H11F)=1-FVAR(1)
 Sof(H8A)=Sof(H8B)=Sof(C11A)=Sof(H11A)=Sof(H11B)=Sof(H11C)=FVAR(1)
 Sof(HJ)=Sof(HK)=Sof(C26B)=Sof(HO)=Sof(HP)=Sof(HQ)=1-FVAR(2)
 Sof(HH)=Sof(HI)=Sof(C26A)=Sof(HL)=Sof(HM)=Sof(HN)=FVAR(2)
 Fixed Sof: C4(0.5) H4A(0.5) H4B(0.5) H4C(0.5) C21(0.5) HC(0.5) HD(0.5) HE(0.5)
6.a Ternary CH refined with riding coordinates:
 C3(H3), C20(HB)
6.b Secondary CH2 refined with riding coordinates:
 C2(H2A,H2B), C7(H7A,H7B), C8(H8A,H8B), C9(H9A,H9B), C10(H10A,H10B), C19(H,HA),
  C23(HF,HG), C24(HH,HI), C25(HJ,HK), C28(HR,HS)
6.c Aromatic/amide H refined with riding coordinates:
 C13(H13), C15(H15), C17(H17), C30(HT), C32(HU), C34(HV)
6.d Idealised Me refined as rotating group:
 C4(H4A,H4B,H4C), C11A(H11A,H11B,H11C), C11B(H11D,H11E,H11F), C21(HC,HD,HE),
 C26A(HL,HM,HN), C26B(HO,HP,HQ)
;
_olex2_submission_special_instructions 'No special instructions were received'
_oxdiff_exptl_absorpt_empirical_details
;
Empirical correction (ABSPACK) includes:
- Absorption correction using spherical harmonics
- Frame scaling
- Detector area scaling
- B-factor correction
;
_oxdiff_exptl_absorpt_empirical_full_max 1.778
_oxdiff_exptl_absorpt_empirical_full_min 0.515

loop_
_space_group_symop_operation_xyz
'x, y, z'
'-x, -y, z'
'-x+1/2, y+1/2, -z'
'x+1/2, -y+1/2, -z'

loop_
_atom_site_label
_atom_site_type_symbol
_atom_site_fract_x
_atom_site_fract_y
_atom_site_fract_z
_atom_site_U_iso_or_equiv
_atom_site_adp_type
_atom_site_occupancy
_atom_site_site_symmetry_order
_atom_site_calc_flag
_atom_site_refinement_flags_posn
_atom_site_refinement_flags_adp
_atom_site_refinement_flags_occupancy
_atom_site_disorder_assembly
_atom_site_disorder_group
Br1 Br 0.29853(8) 0.11097(5) 0.09051(6) 0.0605(3) Uani 1 1 d . . . . .
Br2 Br 0.54247(7) 0.34942(8) -0.00244(9) 0.0861(4) Uani 1 1 d . . . . .
Fe1 Fe 0.000000 0.500000 0.05166(9) 0.0344(3) Uani 1 2 d S T P . .
O1 O 0.1208(4) 0.3928(3) -0.0292(3) 0.0417(14) Uani 1 1 d . . . . .
O2 O 0.2016(4) 0.4697(3) 0.0693(3) 0.0416(13) Uani 1 1 d . . . . .
O3 O -0.0959(4) 0.6323(3) 0.1122(4) 0.0468(15) Uani 1 1 d . . . . .
N1 N 0.0513(5) 0.4444(4) -0.0352(4) 0.0417(16) Uani 1 1 d . . . . .
N2 N 0.1265(4) 0.5204(3) 0.0784(4) 0.0373(15) Uani 1 1 d . U . . .
N3 N -0.0135(5) 0.5909(4) 0.1091(4) 0.0372(14) Uani 1 1 d . U . . .
C1 C 0.0333(6) 0.4703(4) -0.1066(4) 0.0386(18) Uani 1 1 d . . . . .
C2 C 0.0746(7) 0.4347(6) -0.1791(5) 0.066(3) Uani 1 1 d . . . . .
H2A H 0.075768 0.379475 -0.173223 0.079 Uiso 1 1 calc R . . . .
H2B H 0.140626 0.452379 -0.187357 0.079 Uiso 1 1 calc R . . . .
C3 C 0.0101(10) 0.4576(6) -0.2521(5) 0.072(3) Uani 1 1 d D . . . .
H3 H -0.052463 0.431934 -0.244656 0.086 Uiso 1 1 calc R . . . .
C4 C 0.0427(15) 0.4396(12) -0.3346(9) 0.073(6) Uani 0.5 1 d D . . . .
H4A H -0.005983 0.455539 -0.372357 0.110 Uiso 0.5 1 calc GR . . . .
H4B H 0.053050 0.385501 -0.339448 0.110 Uiso 0.5 1 calc GR . . . .
H4C H 0.102261 0.466202 -0.345510 0.110 Uiso 0.5 1 calc GR . . . .
C5 C 0.1478(6) 0.5825(5) 0.1202(5) 0.0448(19) Uani 1 1 d . U . . .
C6 C 0.0627(6) 0.6263(5) 0.1337(5) 0.047(2) Uani 1 1 d . U . . .
C7 C 0.0661(7) 0.7025(4) 0.1670(6) 0.055(3) Uani 1 1 d . . . . .
H7A H 0.012439 0.709702 0.203977 0.065 Uiso 1 1 calc R . . . .
H7B H 0.060209 0.739941 0.124173 0.065 Uiso 1 1 calc R . . . .
C8 C 0.1630(7) 0.7138(5) 0.2116(6) 0.061(2) Uani 1 1 d D . . . .
H8A H 0.171379 0.767533 0.224368 0.073 Uiso 0.612(16) 1 calc R . . A 1
H8B H 0.161744 0.685388 0.261752 0.073 Uiso 0.612(16) 1 calc R . . A 1
C9 C 0.2461(7) 0.6873(6) 0.1619(6) 0.064(3) Uani 1 1 d . . . . .
H9A H 0.244417 0.712679 0.110010 0.077 Uiso 0.388(16) 1 calc R . . A 2
H9B H 0.306458 0.700830 0.188264 0.077 Uiso 0.388(16) 1 calc R . . A 2
C10 C 0.2424(6) 0.6053(6) 0.1502(6) 0.053(2) Uani 1 1 d . . . . .
H10A H 0.255294 0.579594 0.200790 0.064 Uiso 1 1 calc R . . . .
H10B H 0.292073 0.590053 0.112011 0.064 Uiso 1 1 calc R . . . .
C11A C 0.3349(12) 0.7190(10) 0.2000(10) 0.067(5) Uani 0.612(16) 1 d . U . A 1
H11A H 0.319654 0.766723 0.225627 0.101 Uiso 0.612(16) 1 calc GR . . A 1
H11B H 0.383590 0.727163 0.159580 0.101 Uiso 0.612(16) 1 calc GR . . A 1
H11C H 0.358830 0.683504 0.239420 0.101 Uiso 0.612(16) 1 calc GR . . A 1
C11B C 0.1935(17) 0.7971(8) 0.2178(16) 0.065(8) Uani 0.388(16) 1 d D U . A 2
H11D H 0.198145 0.818732 0.164874 0.097 Uiso 0.388(16) 1 calc GR . . A 2
H11E H 0.255391 0.800357 0.244100 0.097 Uiso 0.388(16) 1 calc GR . . A 2
H11F H 0.146067 0.824885 0.248521 0.097 Uiso 0.388(16) 1 calc GR . . A 2
C12 C 0.2565(6) 0.3385(5) 0.0507(6) 0.047(2) Uani 1 1 d . . . . .
C13 C 0.2434(6) 0.2640(5) 0.0713(5) 0.042(2) Uani 1 1 d . . . . .
H13 H 0.182464 0.247597 0.088109 0.051 Uiso 1 1 calc R . . . .
C14 C 0.3185(6) 0.2125(5) 0.0677(5) 0.047(2) Uani 1 1 d . . . . .
C15 C 0.4120(7) 0.2361(6) 0.0446(6) 0.060(3) Uani 1 1 d . . . . .
H15 H 0.463575 0.201870 0.041557 0.072 Uiso 1 1 calc R . . . .
C16 C 0.4232(6) 0.3109(6) 0.0271(6) 0.059(3) Uani 1 1 d . . . . .
C17 C 0.3436(6) 0.3586(6) 0.0278(5) 0.052(2) Uani 1 1 d . . . . .
H17 H 0.352538 0.408793 0.010634 0.063 Uiso 1 1 calc R . . . .
B1 B 0.1654(6) 0.3941(6) 0.0519(6) 0.047(2) Uani 1 1 d . . . . .
Br3 Br 0.19773(11) 0.11432(7) 0.59511(7) 0.0842(4) Uani 1 1 d . . . . .
Br4 Br -0.04296(10) 0.35116(11) 0.49294(15) 0.1364(8) Uani 1 1 d . . . . .
Fe2 Fe 0.500000 0.500000 0.54891(10) 0.0446(4) Uani 1 2 d S T P . .
O4 O 0.3782(5) 0.3908(4) 0.4698(4) 0.0626(19) Uani 1 1 d . . . . .
O5 O 0.4012(5) 0.3699(3) 0.6095(4) 0.0562(17) Uani 1 1 d . . . . .
O6 O 0.2989(5) 0.4729(4) 0.5679(4) 0.0560(17) Uani 1 1 d . . . . .
N4 N 0.4461(5) 0.4483(4) 0.4621(4) 0.0475(18) Uani 1 1 d . . . . .
N5 N 0.4868(6) 0.4074(4) 0.6043(4) 0.054(2) Uani 1 1 d . . . . .
N6 N 0.3684(5) 0.5212(4) 0.5778(4) 0.0515(19) Uani 1 1 d . U . . .
C18 C 0.4654(7) 0.4677(5) 0.3889(6) 0.057(3) Uani 1 1 d . . . . .
C19 C 0.4265(7) 0.4409(5) 0.3154(5) 0.056(2) Uani 1 1 d . . . . .
H H 0.356563 0.436951 0.320682 0.067 Uiso 1 1 calc R . . . .
HA H 0.451469 0.389895 0.305140 0.067 Uiso 1 1 calc R . . . .
C20 C 0.4489(7) 0.4896(7) 0.2465(5) 0.071(3) Uani 1 1 d D . . . .
HB H 0.409214 0.536044 0.248876 0.085 Uiso 1 1 calc R . . . .
C21 C 0.4295(14) 0.4486(12) 0.1701(8) 0.066(6) Uani 0.5 1 d D . . . .
HC H 0.427261 0.484685 0.126590 0.099 Uiso 0.5 1 calc GR . . . .
HD H 0.368349 0.422444 0.173846 0.099 Uiso 0.5 1 calc GR . . . .
HE H 0.480206 0.412063 0.160415 0.099 Uiso 0.5 1 calc GR . . . .
C22 C 0.5633(6) 0.3742(5) 0.6276(6) 0.047(2) Uani 1 1 d . . . . .
C23 C 0.5684(8) 0.2988(7) 0.6671(6) 0.073(3) Uani 1 1 d . . . . .
HF H 0.522838 0.264190 0.641445 0.087 Uiso 1 1 calc R . . . .
HG H 0.549619 0.303993 0.723111 0.087 Uiso 1 1 calc R . . . .
C24 C 0.6681(9) 0.2655(5) 0.6626(7) 0.073(3) Uani 1 1 d D . . . .
HH H 0.685214 0.254888 0.607067 0.088 Uiso 0.629(17) 1 calc R . . B 1
HI H 0.671045 0.217961 0.692696 0.088 Uiso 0.629(17) 1 calc R . . B 1
C25 C 0.7366(7) 0.3229(6) 0.6978(6) 0.064(3) Uani 1 1 d D . . . .
HJ H 0.800573 0.300374 0.703325 0.076 Uiso 0.371(17) 1 calc R . . B 2
HK H 0.714291 0.338026 0.750826 0.076 Uiso 0.371(17) 1 calc R . . B 2
C26A C 0.8316(10) 0.2832(8) 0.7089(10) 0.059(5) Uani 0.629(17) 1 d D U . B 1
HL H 0.823777 0.241568 0.746062 0.088 Uiso 0.629(17) 1 calc GR . . B 1
HM H 0.878416 0.318753 0.729847 0.088 Uiso 0.629(17) 1 calc GR . . B 1
HN H 0.853751 0.263820 0.658095 0.088 Uiso 0.629(17) 1 calc GR . . B 1
C26B C 0.676(3) 0.1906(11) 0.7029(15) 0.087(12) Uani 0.371(17) 1 d D U . B 2
HO H 0.658259 0.195776 0.758491 0.131 Uiso 0.371(17) 1 calc GR . . B 2
HP H 0.741887 0.172583 0.699334 0.131 Uiso 0.371(17) 1 calc GR . . B 2
HQ H 0.633665 0.154536 0.677207 0.131 Uiso 0.371(17) 1 calc GR . . B 2
C27 C 0.3536(7) 0.5827(5) 0.6160(5) 0.049(2) Uani 1 1 d . U . . .
C28 C 0.2579(6) 0.6073(7) 0.6434(6) 0.062(3) Uani 1 1 d . . . . .
HR H 0.227255 0.565600 0.672447 0.075 Uiso 1 1 calc R . . . .
HS H 0.217873 0.619123 0.597083 0.075 Uiso 1 1 calc R . . . .
C29 C 0.2465(7) 0.3387(7) 0.5496(6) 0.062(3) Uani 1 1 d . . . . .
C30 C 0.2538(8) 0.2629(7) 0.5703(6) 0.065(3) Uani 1 1 d . . . . .
HT H 0.313310 0.242285 0.585615 0.078 Uiso 1 1 calc R . . . .
C31 C 0.1754(9) 0.2198(7) 0.5681(6) 0.067(3) Uani 1 1 d . . . . .
C32 C 0.0899(9) 0.2418(8) 0.5480(7) 0.077(4) Uani 1 1 d . . . . .
HU H 0.036722 0.209051 0.549600 0.092 Uiso 1 1 calc R . . . .
C33 C 0.0818(9) 0.3172(9) 0.5237(9) 0.088(4) Uani 1 1 d . . . . .
C34 C 0.1530(8) 0.3677(8) 0.5268(8) 0.090(4) Uani 1 1 d . . . . .
HV H 0.143085 0.419150 0.514872 0.108 Uiso 1 1 calc R . . . .
B2 B 0.3321(8) 0.3950(6) 0.5489(7) 0.050(2) Uani 1 1 d . . . . .

loop_
_atom_site_aniso_label
_atom_site_aniso_U_11
_atom_site_aniso_U_22
_atom_site_aniso_U_33
_atom_site_aniso_U_23
_atom_site_aniso_U_13
_atom_site_aniso_U_12
Br1 0.0619(6) 0.0544(5) 0.0654(6) -0.0023(5) 0.0023(5) 0.0229(5)
Br2 0.0303(4) 0.0933(9) 0.1346(11) -0.0210(9) 0.0153(7) 0.0051(6)
Fe1 0.0219(7) 0.0370(8) 0.0442(9) 0.000 0.000 0.0028(7)
O1 0.034(3) 0.026(2) 0.066(4) -0.019(3) 0.000(3) 0.009(2)
O2 0.018(2) 0.046(3) 0.061(4) -0.003(3) -0.005(2) 0.013(2)
O3 0.028(3) 0.050(3) 0.062(4) -0.012(3) -0.016(3) 0.013(3)
N1 0.027(3) 0.036(3) 0.062(5) -0.001(3) -0.008(3) -0.003(3)
N2 0.020(3) 0.037(3) 0.055(4) -0.010(3) 0.005(3) 0.002(2)
N3 0.026(3) 0.044(3) 0.042(3) -0.006(3) 0.001(3) 0.004(3)
C1 0.041(4) 0.050(4) 0.025(4) -0.007(3) 0.007(3) -0.010(4)
C2 0.066(7) 0.089(7) 0.043(5) -0.010(5) 0.017(5) -0.013(6)
C3 0.093(9) 0.080(6) 0.043(5) 0.002(5) -0.014(5) -0.016(7)
C4 0.063(13) 0.083(14) 0.074(14) -0.027(11) 0.013(11) 0.028(12)
C5 0.031(4) 0.053(4) 0.050(4) 0.007(4) 0.001(3) 0.011(4)
C6 0.043(5) 0.057(5) 0.039(4) -0.011(4) -0.001(3) 0.016(4)
C7 0.055(6) 0.028(4) 0.081(7) -0.010(4) -0.008(5) 0.000(4)
C8 0.064(6) 0.056(5) 0.063(6) -0.015(4) -0.011(5) -0.003(5)
C9 0.057(6) 0.064(6) 0.070(7) -0.011(5) -0.026(5) -0.007(5)
C10 0.033(4) 0.061(6) 0.066(6) -0.004(5) -0.017(4) -0.015(4)
C11A 0.049(10) 0.086(12) 0.067(10) -0.020(9) -0.017(8) -0.025(9)
C11B 0.048(14) 0.047(13) 0.10(2) -0.019(12) -0.007(14) 0.025(11)
C12 0.029(4) 0.045(5) 0.066(6) -0.020(4) 0.002(4) 0.011(4)
C13 0.028(4) 0.055(5) 0.044(5) -0.007(4) -0.003(4) 0.013(4)
C14 0.036(5) 0.057(5) 0.047(5) -0.001(4) -0.004(4) 0.020(4)
C15 0.039(5) 0.075(7) 0.066(6) -0.009(5) 0.005(5) 0.020(5)
C16 0.027(4) 0.067(6) 0.082(8) -0.013(5) 0.005(4) 0.011(4)
C17 0.042(5) 0.053(5) 0.061(6) -0.011(4) 0.007(4) 0.017(4)
B1 0.024(4) 0.071(6) 0.045(5) -0.015(5) 0.009(4) -0.008(5)
Br3 0.0951(10) 0.0828(7) 0.0747(7) 0.0068(6) -0.0133(7) -0.0440(8)
Br4 0.0509(7) 0.1287(14) 0.230(2) -0.0486(16) -0.0330(12) 0.0017(9)
Fe2 0.0393(9) 0.0542(10) 0.0402(9) 0.000 0.000 0.0005(9)
O4 0.048(4) 0.094(5) 0.046(4) 0.004(4) -0.007(3) -0.002(4)
O5 0.047(4) 0.052(4) 0.070(4) -0.002(3) 0.009(3) -0.011(3)
O6 0.050(4) 0.060(4) 0.058(4) -0.012(3) -0.006(3) 0.006(4)
N4 0.033(4) 0.060(4) 0.050(4) -0.013(4) -0.011(3) 0.007(4)
N5 0.044(5) 0.057(4) 0.060(5) -0.004(4) 0.000(4) -0.014(4)
N6 0.036(4) 0.068(5) 0.050(4) 0.008(4) 0.003(3) -0.002(4)
C18 0.041(5) 0.068(6) 0.063(6) 0.006(5) 0.015(4) 0.019(5)
C19 0.054(6) 0.066(6) 0.048(6) -0.015(5) -0.003(4) 0.002(5)
C20 0.057(6) 0.110(8) 0.045(5) -0.015(6) -0.008(4) 0.034(6)
C21 0.060(12) 0.106(16) 0.033(9) -0.002(9) -0.001(8) -0.012(12)
C22 0.038(5) 0.047(5) 0.056(5) -0.001(4) -0.002(4) 0.010(4)
C23 0.063(7) 0.114(9) 0.041(6) 0.029(6) -0.019(5) -0.024(7)
C24 0.090(8) 0.053(5) 0.077(7) 0.004(5) -0.011(6) 0.025(5)
C25 0.048(5) 0.079(7) 0.064(6) 0.023(5) -0.013(5) 0.006(5)
C26A 0.073(12) 0.040(8) 0.063(10) 0.000(7) 0.004(9) -0.001(8)
C26B 0.11(3) 0.09(2) 0.058(16) -0.006(15) -0.049(18) 0.03(2)
C27 0.044(5) 0.059(5) 0.045(5) -0.010(4) 0.003(4) 0.017(4)
C28 0.043(5) 0.092(8) 0.052(6) -0.006(5) -0.005(4) -0.016(5)
C29 0.052(6) 0.080(7) 0.052(6) 0.006(6) -0.002(5) -0.001(5)
C30 0.058(7) 0.084(8) 0.053(6) 0.006(5) 0.009(5) -0.017(6)
C31 0.068(8) 0.081(7) 0.052(6) -0.008(5) -0.003(5) -0.001(6)
C32 0.049(7) 0.099(9) 0.081(8) -0.030(7) 0.014(6) -0.017(7)
C33 0.043(7) 0.113(11) 0.107(11) -0.019(9) -0.011(6) 0.005(7)
C34 0.045(6) 0.086(9) 0.140(12) -0.027(8) -0.011(7) 0.005(6)
B2 0.047(6) 0.043(5) 0.061(6) 0.006(5) 0.006(5) -0.012(5)

loop_
_atom_type_symbol
_atom_type_description
_atom_type_scat_dispersion_real
_atom_type_scat_dispersion_imag
_atom_type_scat_source
C C 0.0033 0.0016 'International Tables Vol C Tables 4.2.6.8 and 6.1.1.4'
H H 0.0000 0.0000 'International Tables Vol C Tables 4.2.6.8 and 6.1.1.4'
B B 0.0013 0.0007 'International Tables Vol C Tables 4.2.6.8 and 6.1.1.4'
Br Br -0.2901 2.4595 'International Tables Vol C Tables 4.2.6.8 and 6.1.1.4'
Fe Fe 0.3463 0.8444 'International Tables Vol C Tables 4.2.6.8 and 6.1.1.4'
N N 0.0061 0.0033 'International Tables Vol C Tables 4.2.6.8 and 6.1.1.4'
O O 0.0106 0.0060 'International Tables Vol C Tables 4.2.6.8 and 6.1.1.4'

loop_
_exptl_crystal_face_index_h
_exptl_crystal_face_index_k
_exptl_crystal_face_index_l
_exptl_crystal_face_perp_dist
1 -3 24 0.1105
5 -24 -3 0.4034
-1 1 -24 0.0778
-4 24 -3 0.2511
15 16 -2 0.2053
19 -6 1 0.2757
-15 13 -10 0.1733
-17 0 -12 0.2271
-15 -13 -10 0.2836
13 -17 9 0.3366
-14 -15 -10 0.3050
-14 14 10 0.1957
-15 4 15 0.2000
-12 -10 16 0.2661
-10 -13 16 0.2855
12 -19 -6 0.3432
-7 9 20 0.1659
-6 -2 23 0.1496
-4 -8 22 0.1874
5 3 -23 0.0971
6 1 -23 0.1039
3 6 23 0.1298
5 0 23 0.1108
6 -16 17 0.2862
-6 15 -18 0.1658
11 8 19 0.1515
12 -1 19 0.1840
14 14 10 0.1885
9 9 -19 0.1446
12 -7 -17 0.2138
11 -17 -11 0.3088
9 -5 -21 0.1639
-8 -6 -21 0.1467
8 4 22 0.1226

loop_
_geom_angle_atom_site_label_1
_geom_angle_atom_site_label_2
_geom_angle_atom_site_label_3
_geom_angle
_geom_angle_site_symmetry_1
_geom_angle_site_symmetry_3
N1 Fe1 N1 79.5(4) 2_565 .
N2 Fe1 N1 116.3(3) 2_565 .
N2 Fe1 N1 85.9(3) 2_565 2_565
N2 Fe1 N1 116.3(3) . 2_565
N2 Fe1 N1 85.9(3) . .
N2 Fe1 N2 151.9(4) 2_565 .
N2 Fe1 N3 86.9(3) . 2_565
N2 Fe1 N3 78.7(3) . .
N2 Fe1 N3 78.7(3) 2_565 2_565
N2 Fe1 N3 86.9(3) 2_565 .
N3 Fe1 N1 85.1(3) 2_565 .
N3 Fe1 N1 150.8(3) 2_565 2_565
N3 Fe1 N1 85.1(3) . 2_565
N3 Fe1 N1 150.8(3) . .
N3 Fe1 N3 118.3(4) 2_565 .
N1 O1 B1 111.1(6) . .
N2 O2 B1 110.7(6) . .
N3 O3 B1 110.8(6) . 2_565
O1 N1 Fe1 124.7(5) . .
C1 N1 Fe1 116.9(5) . .
C1 N1 O1 116.5(7) . .
O2 N2 Fe1 124.4(4) . .
C5 N2 Fe1 119.9(5) . .
C5 N2 O2 115.0(6) . .
O3 N3 Fe1 124.2(5) . .
C6 N3 Fe1 119.5(5) . .
C6 N3 O3 114.6(6) . .
N1 C1 C1 112.9(5) . 2_565
N1 C1 C2 122.0(8) . .
C1 C1 C2 125.0(5) 2_565 .
C1 C2 H2A 110.1 . .
C1 C2 H2B 110.1 . .
C1 C2 C3 108.0(8) . .
H2A C2 H2B 108.4 . .
C3 C2 H2A 110.1 . .
C3 C2 H2B 110.1 . .
C2 C3 H3 106.7 . .
C3 C3 C2 111.0(8) 2_565 .
C3 C3 H3 106.7 2_565 .
C4 C3 C2 119.7(12) . .
C4 C3 C3 105.4(10) . 2_565
C4 C3 H3 106.7 . .
C3 C4 H4A 109.5 . .
C3 C4 H4B 109.5 . .
C3 C4 H4C 109.5 . .
H4A C4 H4B 109.5 . .
H4A C4 H4C 109.5 . .
H4B C4 H4C 109.5 . .
N2 C5 C6 110.1(7) . .
N2 C5 C10 127.2(8) . .
C6 C5 C10 122.7(8) . .
N3 C6 C5 111.4(7) . .
N3 C6 C7 126.4(8) . .
C5 C6 C7 122.1(9) . .
C6 C7 H7A 109.8 . .
C6 C7 H7B 109.8 . .
C6 C7 C8 109.3(8) . .
H7A C7 H7B 108.3 . .
C8 C7 H7A 109.8 . .
C8 C7 H7B 109.8 . .
C7 C8 H8A 109.4 . .
C7 C8 H8B 109.4 . .
H8A C8 H8B 108.0 . .
C9 C8 C7 111.1(7) . .
C9 C8 H8A 109.4 . .
C9 C8 H8B 109.4 . .
C9 C8 C11B 97.1(12) . .
C11B C8 C7 113.3(12) . .
C8 C9 H9A 109.5 . .
C8 C9 H9B 109.5 . .
H9A C9 H9B 108.0 . .
C10 C9 C8 110.9(9) . .
C10 C9 H9A 109.5 . .
C10 C9 H9B 109.5 . .
C10 C9 C11A 117.1(11) . .
C11A C9 C8 106.3(10) . .
C5 C10 H10A 109.6 . .
C5 C10 H10B 109.6 . .
C9 C10 C5 110.4(8) . .
C9 C10 H10A 109.6 . .
C9 C10 H10B 109.6 . .
H10A C10 H10B 108.1 . .
C9 C11A H11A 109.5 . .
C9 C11A H11B 109.5 . .
C9 C11A H11C 109.5 . .
H11A C11A H11B 109.5 . .
H11A C11A H11C 109.5 . .
H11B C11A H11C 109.5 . .
C8 C11B H11D 109.5 . .
C8 C11B H11E 109.5 . .
C8 C11B H11F 109.5 . .
H11D C11B H11E 109.5 . .
H11D C11B H11F 109.5 . .
H11E C11B H11F 109.5 . .
C13 C12 B1 118.6(7) . .
C17 C12 C13 116.9(8) . .
C17 C12 B1 124.5(9) . .
C12 C13 H13 119.4 . .
C12 C13 C14 121.1(8) . .
C14 C13 H13 119.4 . .
C13 C14 Br1 120.8(7) . .
C13 C14 C15 120.7(9) . .
C15 C14 Br1 118.6(7) . .
C14 C15 H15 121.7 . .
C16 C15 C14 116.6(9) . .
C16 C15 H15 121.7 . .
C15 C16 Br2 120.9(7) . .
C15 C16 C17 119.6(10) . .
C17 C16 Br2 119.4(8) . .
C12 C17 C16 124.8(10) . .
C12 C17 H17 117.6 . .
C16 C17 H17 117.6 . .
O1 B1 C12 107.9(7) . .
O2 B1 O1 109.9(8) . .
O2 B1 O3 112.2(7) . 2_565
O2 B1 C12 106.9(7) . .
O3 B1 O1 110.4(7) 2_565 .
O3 B1 C12 109.5(8) 2_565 .
N4 Fe2 N4 78.0(5) 2_665 .
N4 Fe2 N5 147.3(3) . 2_665
N4 Fe2 N5 147.3(3) 2_665 .
N4 Fe2 N5 85.6(3) 2_665 2_665
N4 Fe2 N5 85.6(3) . .
N4 Fe2 N6 118.7(3) . 2_665
N4 Fe2 N6 84.8(3) 2_665 2_665
N4 Fe2 N6 84.8(3) . .
N4 Fe2 N6 118.7(3) 2_665 .
N5 Fe2 N5 121.0(4) . 2_665
N5 Fe2 N6 87.2(3) 2_665 2_665
N5 Fe2 N6 78.5(3) . 2_665
N5 Fe2 N6 87.2(3) . .
N5 Fe2 N6 78.5(3) 2_665 .
N6 Fe2 N6 151.0(4) 2_665 .
N4 O4 B2 110.1(7) . .
N5 O5 B2 112.4(7) . .
N6 O6 B2 113.7(7) . .
O4 N4 Fe2 123.6(6) . .
C18 N4 Fe2 121.5(7) . .
C18 N4 O4 114.8(7) . .
O5 N5 Fe2 122.3(6) . .
C22 N5 Fe2 117.8(7) . .
C22 N5 O5 119.1(7) . .
O6 N6 Fe2 123.2(6) . .
C27 N6 Fe2 116.3(7) . .
C27 N6 O6 120.1(8) . .
N4 C18 C18 109.5(6) . 2_665
N4 C18 C19 130.4(9) . .
C19 C18 C18 119.9(5) . 2_665
C18 C19 H 108.8 . .
C18 C19 HA 108.8 . .
C18 C19 C20 113.8(8) . .
H C19 HA 107.7 . .
C20 C19 H 108.8 . .
C20 C19 HA 108.8 . .
C19 C20 HB 109.5 . .
C19 C20 C21 110.6(11) . .
C20 C20 C19 110.6(7) 2_665 .
C20 C20 HB 109.5 2_665 .
C20 C20 C21 107.2(9) 2_665 .
C21 C20 HB 109.5 . .
C20 C21 HC 109.5 . .
C20 C21 HD 109.5 . .
C20 C21 HE 109.5 . .
HC C21 HD 109.5 . .
HC C21 HE 109.5 . .
HD C21 HE 109.5 . .
N5 C22 C23 125.9(9) . .
N5 C22 C27 113.5(8) . 2_665
C27 C22 C23 120.6(8) 2_665 .
C22 C23 HF 109.3 . .
C22 C23 HG 109.3 . .
C22 C23 C24 111.7(9) . .
HF C23 HG 107.9 . .
C24 C23 HF 109.3 . .
C24 C23 HG 109.3 . .
C23 C24 HH 110.2 . .
C23 C24 HI 110.2 . .
C23 C24 C25 107.4(8) . .
HH C24 HI 108.5 . .
C25 C24 HH 110.2 . .
C25 C24 HI 110.2 . .
C26B C24 C23 113.1(17) . .
C26B C24 C25 111.7(14) . .
C24 C25 HJ 109.7 . .
C24 C25 HK 109.7 . .
C24 C25 C28 109.7(8) . 2_665
HJ C25 HK 108.2 . .
C26A C25 C24 106.8(10) . .
C26A C25 C28 113.8(9) . 2_665
C28 C25 HJ 109.7 2_665 .
C28 C25 HK 109.7 2_665 .
C25 C26A HL 109.5 . .
C25 C26A HM 109.5 . .
C25 C26A HN 109.5 . .
HL C26A HM 109.5 . .
HL C26A HN 109.5 . .
HM C26A HN 109.5 . .
C24 C26B HO 109.5 . .
C24 C26B HP 109.5 . .
C24 C26B HQ 109.5 . .
HO C26B HP 109.5 . .
HO C26B HQ 109.5 . .
HP C26B HQ 109.5 . .
N6 C27 C22 113.5(8) . 2_665
N6 C27 C28 123.5(9) . .
C22 C27 C28 123.0(8) 2_665 .
C25 C28 HR 109.2 2_665 .
C25 C28 HS 109.2 2_665 .
C27 C28 C25 112.1(8) . 2_665
C27 C28 HR 109.2 . .
C27 C28 HS 109.2 . .
HR C28 HS 107.9 . .
C30 C29 C34 118.2(11) . .
C30 C29 B2 124.3(10) . .
C34 C29 B2 117.5(10) . .
C29 C30 HT 120.5 . .
C31 C30 C29 119.0(11) . .
C31 C30 HT 120.5 . .
C30 C31 Br3 114.2(9) . .
C32 C31 Br3 119.7(10) . .
C32 C31 C30 126.0(12) . .
C31 C32 HU 122.0 . .
C31 C32 C33 115.9(12) . .
C33 C32 HU 122.0 . .
C32 C33 Br4 116.9(10) . .
C34 C33 Br4 118.5(11) . .
C34 C33 C32 124.4(12) . .
C29 C34 HV 121.9 . .
C33 C34 C29 116.2(12) . .
C33 C34 HV 121.9 . .
O4 B2 O6 112.1(8) . .
O4 B2 C29 108.0(8) . .
O5 B2 O4 108.9(8) . .
O5 B2 O6 109.5(8) . .
O5 B2 C29 107.7(8) . .
O6 B2 C29 110.6(9) . .

loop_
_geom_bond_atom_site_label_1
_geom_bond_atom_site_label_2
_geom_bond_distance
_geom_bond_site_symmetry_2
Br1 C14 1.873(9) .
Br2 C16 1.882(10) .
Fe1 N1 1.917(7) .
Fe1 N1 1.917(7) 2_565
Fe1 N2 1.872(6) 2_565
Fe1 N2 1.873(6) .
Fe1 N3 1.900(6) 2_565
Fe1 N3 1.900(6) .
O1 N1 1.346(8) .
O1 B1 1.512(11) .
O2 N2 1.398(7) .
O2 B1 1.471(12) .
O3 N3 1.376(8) .
O3 B1 1.491(10) 2_565
N1 C1 1.320(9) .
N2 C5 1.348(11) .
N3 C6 1.312(11) .
C1 C1 1.415(16) 2_565
C1 C2 1.501(11) .
C2 H2A 0.9900 .
C2 H2B 0.9900 .
C2 C3 1.588(13) .
C3 C3 1.54(2) 2_565
C3 H3 1.0000 .
C3 C4 1.507(11) .
C4 H4A 0.9800 .
C4 H4B 0.9800 .
C4 H4C 0.9800 .
C5 C6 1.448(11) .
C5 C10 1.481(11) .
C6 C7 1.471(11) .
C7 H7A 0.9900 .
C7 H7B 0.9900 .
C7 C8 1.572(13) .
C8 H8A 0.9900 .
C8 H8B 0.9900 .
C8 C9 1.516(14) .
C8 C11B 1.550(12) .
C9 H9A 0.9900 .
C9 H9B 0.9900 .
C9 C10 1.476(14) .
C9 C11A 1.516(16) .
C10 H10A 0.9900 .
C10 H10B 0.9900 .
C11A H11A 0.9800 .
C11A H11B 0.9800 .
C11A H11C 0.9800 .
C11B H11D 0.9800 .
C11B H11E 0.9800 .
C11B H11F 0.9800 .
C12 C13 1.386(13) .
C12 C17 1.334(12) .
C12 B1 1.621(13) .
C13 H13 0.9500 .
C13 C14 1.401(11) .
C14 C15 1.435(13) .
C15 H15 0.9500 .
C15 C16 1.374(14) .
C16 C17 1.405(12) .
C17 H17 0.9500 .
Br3 C31 1.961(12) .
Br4 C33 1.928(13) .
Fe2 N4 1.896(7) 2_665
Fe2 N4 1.896(7) .
Fe2 N5 1.909(8) .
Fe2 N5 1.909(8) 2_665
Fe2 N6 1.951(7) .
Fe2 N6 1.951(7) 2_665
O4 N4 1.408(10) .
O4 B2 1.491(12) .
O5 N5 1.380(10) .
O5 B2 1.484(13) .
O6 N6 1.313(9) .
O6 B2 1.500(12) .
N4 C18 1.316(11) .
N5 C22 1.289(11) .
N6 C27 1.292(11) .
C18 C18 1.51(2) 2_665
C18 C19 1.443(12) .
C19 H 0.9900 .
C19 HA 0.9900 .
C19 C20 1.490(14) .
C20 C20 1.48(2) 2_665
C20 HB 1.0000 .
C20 C21 1.513(11) .
C21 HC 0.9800 .
C21 HD 0.9800 .
C21 HE 0.9800 .
C22 C23 1.505(13) .
C22 C27 1.412(13) 2_665
C23 HF 0.9900 .
C23 HG 0.9900 .
C23 C24 1.525(16) .
C24 HH 0.9900 .
C24 HI 0.9900 .
C24 C25 1.528(15) .
C24 C26B 1.505(12) .
C25 HJ 0.9900 .
C25 HK 0.9900 .
C25 C26A 1.524(11) .
C25 C28 1.551(14) 2_665
C26A HL 0.9800 .
C26A HM 0.9800 .
C26A HN 0.9800 .
C26B HO 0.9800 .
C26B HP 0.9800 .
C26B HQ 0.9800 .
C27 C28 1.490(13) .
C28 HR 0.9900 .
C28 HS 0.9900 .
C29 C30 1.400(17) .
C29 C34 1.465(15) .
C29 B2 1.568(14) .
C30 HT 0.9500 .
C30 C31 1.346(15) .
C31 C32 1.309(17) .
C32 HU 0.9500 .
C32 C33 1.411(19) .
C33 C34 1.348(17) .
C34 HV 0.9500 .

loop_
_geom_torsion_atom_site_label_1
_geom_torsion_atom_site_label_2
_geom_torsion_atom_site_label_3
_geom_torsion_atom_site_label_4
_geom_torsion
_geom_torsion_site_symmetry_1
_geom_torsion_site_symmetry_4
Br1 C14 C15 C16 179.0(8) . .
Br2 C16 C17 C12 -177.1(8) . .
Fe1 N1 C1 C1 -8.6(11) . 2_565
Fe1 N1 C1 C2 176.0(7) . .
Fe1 N2 C5 C6 -3.1(10) . .
Fe1 N2 C5 C10 176.4(7) . .
Fe1 N3 C6 C5 -7.5(10) . .
Fe1 N3 C6 C7 169.3(7) . .
O1 N1 C1 C1 -173.7(7) . 2_565
O1 N1 C1 C2 10.9(11) . .
O2 N2 C5 C6 -173.3(7) . .
O2 N2 C5 C10 6.2(13) . .
O3 N3 C6 C5 -173.4(7) . .
O3 N3 C6 C7 3.4(13) . .
N1 Fe1 N2 O2 -36.3(6) . .
N1 Fe1 N2 O2 -112.5(6) 2_565 .
N1 Fe1 N2 C5 154.5(7) . .
N1 Fe1 N2 C5 78.2(7) 2_565 .
N1 O1 B1 O2 -56.6(8) . .
N1 O1 B1 O3 67.6(9) . 2_565
N1 O1 B1 C12 -172.8(6) . .
N1 C1 C2 C3 158.5(8) . .
N2 Fe1 N2 O2 108.0(6) 2_565 .
N2 Fe1 N2 C5 -61.2(6) 2_565 .
N2 O2 B1 O1 68.4(8) . .
N2 O2 B1 O3 -54.8(9) . 2_565
N2 O2 B1 C12 -174.8(6) . .
N2 C5 C6 N3 6.5(11) . .
N2 C5 C6 C7 -170.5(8) . .
N2 C5 C10 C9 155.8(9) . .
N3 Fe1 N2 O2 168.7(7) . .
N3 Fe1 N2 O2 49.1(6) 2_565 .
N3 Fe1 N2 C5 -120.2(6) 2_565 .
N3 Fe1 N2 C5 -0.5(6) . .
N3 C6 C7 C8 163.0(9) . .
C1 C1 C2 C3 -16.3(14) 2_565 .
C1 C2 C3 C3 47.7(14) . 2_565
C1 C2 C3 C4 170.8(13) . .
C5 C6 C7 C8 -20.6(13) . .
C6 C5 C10 C9 -24.7(13) . .
C6 C7 C8 C9 47.4(11) . .
C6 C7 C8 C11B 155.6(13) . .
C7 C8 C9 C10 -66.3(10) . .
C7 C8 C9 C11A 165.4(10) . .
C8 C9 C10 C5 51.9(11) . .
C10 C5 C6 N3 -173.1(8) . .
C10 C5 C6 C7 10.0(14) . .
C11A C9 C10 C5 174.1(11) . .
C11B C8 C9 C10 175.3(12) . .
C12 C13 C14 Br1 -176.7(7) . .
C12 C13 C14 C15 1.8(14) . .
C13 C12 C17 C16 -3.5(15) . .
C13 C12 B1 O1 -90.9(10) . .
C13 C12 B1 O2 151.0(8) . .
C13 C12 B1 O3 29.2(11) . 2_565
C13 C14 C15 C16 0.4(15) . .
C14 C15 C16 Br2 179.1(7) . .
C14 C15 C16 C17 -3.9(16) . .
C15 C16 C17 C12 5.8(17) . .
C17 C12 C13 C14 -0.3(14) . .
C17 C12 B1 O1 86.1(11) . .
C17 C12 B1 O2 -32.0(12) . .
C17 C12 B1 O3 -153.8(9) . 2_565
B1 O1 N1 Fe1 -10.1(8) . .
B1 O1 N1 C1 153.6(7) . .
B1 O2 N2 Fe1 -11.8(9) . .
B1 O2 N2 C5 157.9(7) . .
B1 O3 N3 Fe1 -12.1(9) 2_565 .
B1 O3 N3 C6 153.0(8) 2_565 .
B1 C12 C13 C14 176.9(8) . .
B1 C12 C17 C16 179.4(9) . .
Br3 C31 C32 C33 -175.3(9) . .
Br4 C33 C34 C29 -179.3(9) . .
Fe2 N4 C18 C18 1.3(12) . 2_665
Fe2 N4 C18 C19 -173.9(8) . .
Fe2 N5 C22 C23 -175.7(8) . .
Fe2 N5 C22 C27 7.1(11) . 2_665
Fe2 N6 C27 C22 2.3(11) . 2_665
Fe2 N6 C27 C28 -179.3(8) . .
O4 N4 C18 C18 176.8(8) . 2_665
O4 N4 C18 C19 1.6(14) . .
O5 N5 C22 C23 -5.3(14) . .
O5 N5 C22 C27 177.4(8) . 2_665
O6 N6 C27 C22 174.8(8) . 2_665
O6 N6 C27 C28 -6.7(14) . .
N4 Fe2 N4 O4 -175.7(8) 2_665 .
N4 Fe2 N4 C18 -0.5(5) 2_665 .
N4 O4 B2 O5 -72.2(9) . .
N4 O4 B2 O6 49.0(10) . .
N4 O4 B2 C29 171.1(7) . .
N4 C18 C19 C20 165.6(10) . .
N5 Fe2 N4 O4 -114.2(7) 2_665 .
N5 Fe2 N4 O4 32.7(6) . .
N5 Fe2 N4 C18 61.0(10) 2_665 .
N5 Fe2 N4 C18 -152.1(8) . .
N5 O5 B2 O4 52.2(10) . .
N5 O5 B2 O6 -70.6(9) . .
N5 O5 B2 C29 169.1(7) . .
N5 C22 C23 C24 161.4(10) . .
N6 Fe2 N4 O4 -54.9(6) . .
N6 Fe2 N4 O4 107.1(6) 2_665 .
N6 Fe2 N4 C18 120.2(7) . .
N6 Fe2 N4 C18 -77.8(8) 2_665 .
N6 O6 B2 O4 -67.3(11) . .
N6 O6 B2 O5 53.7(9) . .
N6 O6 B2 C29 172.2(8) . .
N6 C27 C28 C25 171.8(9) . 2_665
C18 C18 C19 C20 -9.2(14) 2_665 .
C18 C19 C20 C20 46.3(14) . 2_665
C18 C19 C20 C21 164.9(11) . .
C22 C23 C24 C25 55.2(11) . .
C22 C23 C24 C26B 178.9(13) . .
C22 C27 C28 C25 -9.9(14) 2_665 2_665
C23 C24 C25 C26A 168.3(10) . .
C23 C24 C25 C28 -67.9(11) . 2_665
C26B C24 C25 C28 167.5(17) . 2_665
C27 C22 C23 C24 -21.5(14) 2_665 .
C29 C30 C31 Br3 178.0(8) . .
C29 C30 C31 C32 0.1(19) . .
C30 C29 C34 C33 -3.4(18) . .
C30 C29 B2 O4 87.9(12) . .
C30 C29 B2 O5 -29.5(14) . .
C30 C29 B2 O6 -149.1(10) . .
C30 C31 C32 C33 2.5(19) . .
C31 C32 C33 Br4 179.5(9) . .
C31 C32 C33 C34 -6(2) . .
C32 C33 C34 C29 6(2) . .
C34 C29 C30 C31 0.3(16) . .
C34 C29 B2 O4 -91.9(12) . .
C34 C29 B2 O5 150.6(10) . .
C34 C29 B2 O6 31.0(13) . .
B2 O4 N4 Fe2 19.3(9) . .
B2 O4 N4 C18 -156.2(8) . .
B2 O5 N5 Fe2 18.1(10) . .
B2 O5 N5 C22 -151.7(9) . .
B2 O6 N6 Fe2 12.2(10) . .
B2 O6 N6 C27 -159.8(8) . .
B2 C29 C30 C31 -179.5(10) . .
B2 C29 C34 C33 176.5(11) . .

loop_
_exptl_oxdiff_crystal_face_indexfrac_h
_exptl_oxdiff_crystal_face_indexfrac_k
_exptl_oxdiff_crystal_face_indexfrac_l
_exptl_oxdiff_crystal_face_x
_exptl_oxdiff_crystal_face_y
_exptl_oxdiff_crystal_face_z
1.0006 -3.4352 23.6424 -0.6227 0.7285 -0.2855
4.5714 -24.3002 -2.8724 0.1688 -0.1958 -0.9660
-0.5674 1.1356 -23.8704 0.6375 -0.7457 0.1938
-4.4885 24.2273 -3.3949 -0.0060 -0.0068 1.0000
15.0166 16.2594 -1.8356 -0.6757 -0.5787 0.4567
19.2822 -5.7824 1.2575 -0.6771 -0.5783 -0.4552
-14.9999 13.0000 -10.0000 0.6732 0.1461 0.7337
-16.9999 -0.0000 -12.0000 0.9385 0.1715 0.2719
-14.9998 -13.0000 -10.0000 0.9520 0.1942 -0.2610
13.0000 -17.0000 9.0000 -0.5308 -0.1053 -0.8572
-13.9998 -15.0000 -10.0000 0.9368 0.1653 -0.3492
-14.0000 14.0000 10.0000 0.0990 0.7501 0.6398
-15.0000 4.0000 15.0000 0.1111 0.9609 0.2389
-11.9999 -10.0000 16.0000 0.1250 0.9209 -0.3380
-9.9999 -13.0000 16.0000 0.0839 0.8612 -0.4762
12.0000 -19.0000 -6.0000 -0.0775 -0.5479 -0.8316
-7.0001 9.0000 20.0000 -0.3671 0.8503 0.3061
-6.0000 -2.0000 23.0000 -0.3648 0.9338 -0.1445
-4.0000 -8.0000 22.0000 -0.3474 0.8477 -0.3915
5.0000 3.0000 -23.0000 0.3907 -0.9030 0.1945
6.0000 1.0000 -23.0000 0.3756 -0.9319 0.1063
2.9999 6.0000 23.0000 -0.7801 0.6253 0.0558
4.9999 0.0000 23.0000 -0.7890 0.5712 -0.1972
6.0000 -16.0000 17.0000 -0.4960 0.3766 -0.7849
-6.0000 15.0000 -18.0000 0.5331 -0.4067 0.7526
10.9999 8.0000 19.0000 -0.9890 0.2329 0.0625
11.9999 -1.0000 19.0000 -0.9292 0.2169 -0.2936
13.9998 14.0000 10.0000 -0.9261 -0.1634 0.3110
9.0000 9.0000 -19.0000 0.0746 -0.9169 0.3530
12.0000 -7.0000 -17.0000 0.0836 -0.9213 -0.3064
11.0000 -17.0000 -11.0000 0.0693 -0.6786 -0.7133
9.0000 -5.0000 -21.0000 0.2774 -0.9548 -0.1705
-7.9999 -6.0000 -21.0000 0.9105 -0.3983 -0.0092
7.9999 4.0000 22.0000 -0.9154 0.4340 -0.0734

loop_
_smtbx_masks_void_nr
_smtbx_masks_void_average_x
_smtbx_masks_void_average_y
_smtbx_masks_void_average_z
_smtbx_masks_void_volume
_smtbx_masks_void_count_electrons
_smtbx_masks_void_content
1 0.000 0.000 0.178 148.5 41.9 DCM
2 0.000 0.500 0.320 129.8 39.2 ?
3 0.500 0.500 0.822 148.5 44.2 DCM
4 0.500 0.000 0.680 129.8 37.3 ?

loop_
_twin_individual_id
_twin_individual_mass_fraction_refined
1 0.80(2)
2 0.20(2)
